data_2105925
loop_
_publ_author_name
'Allan, David R.'
'Bailey, Daniel'
'Bird, Nigel'
'Blake, Alexander J.'
'Champness, Neil R.'
'Huang, Deguang'
'Keane, Conal P.'
'McMaster, Jonathan'
'Prior, Timothy J.'
'Tidey, Jeremiah P.'
'Schr\"oder, Martin'

_publ_section_title
;
 High-pressure studies of palladium and platinum thioether macrocyclic
 dihalide complexes
;
_journal_coeditor_code XK5015
_journal_issue 3
_journal_name_full 'Acta Crystallographica Section B'
_journal_page_first 469
_journal_page_last 486
_journal_paper_doi 10.1107/S2052520614008786
_journal_volume 70
_journal_year 2014
_chemical_formula_moiety 'C6 H12 I2 Pd S3'
_chemical_formula_sum 'C6 H12 I2 Pd S3'
_chemical_formula_weight 540.54
_chemical_name_systematic
;
 ?
;
_space_group_IT_number 19
_symmetry_cell_setting orthorhombic
_symmetry_space_group_name_Hall 'P 2ac 2ab'
_symmetry_space_group_name_H-M 'P 21 21 21'
_atom_sites_solution_hydrogens geom
_atom_sites_solution_primary isomor
_audit_creation_method SHELXL97
_cell_angle_alpha 90.00
_cell_angle_beta 90.00
_cell_angle_gamma 90.00
_cell_formula_units_Z 4
_cell_length_a 7.0427(12)
_cell_length_b 11.532(4)
_cell_length_c 12.220(6)
_cell_measurement_pressure 6600000
_cell_measurement_reflns_used 1679
_cell_measurement_temperature 296(2)
_cell_measurement_theta_max 29.82
_cell_measurement_theta_min 2.35
_cell_volume 992.5(6)
_computing_cell_refinement
;
CrysAlisPro, Oxford Diffraction Ltd.,
Version 1.171.34.40 (release 27-08-2010 CrysAlis171 .NET)
(compiled Aug 27 2010,11:50:40)
;
_computing_data_collection
;
CrysAlisPro, Oxford Diffraction Ltd.,
Version 1.171.34.40 (release 27-08-2010 CrysAlis171 .NET)
(compiled Aug 27 2010,11:50:40)
;
_computing_data_reduction
;
CrysAlisPro, Oxford Diffraction Ltd.,
Version 1.171.34.40 (release 27-08-2010 CrysAlis171 .NET)
(compiled Aug 27 2010,11:50:40)
;
_computing_molecular_graphics 'Bruker SHELXTL (Sheldrick, 2008)'
_computing_publication_material 'enCIFer (Allen et al., 2004);PLATON(Spek, 2003);SHELXTL (Sheldrick, 2008)'
_computing_structure_refinement 'SHELXL97 (Sheldrick, 2008)'
_diffrn_ambient_temperature 296(2)
_diffrn_detector_area_resol_mean 28.57
_diffrn_measured_fraction_theta_full 0.491
_diffrn_measured_fraction_theta_max 0.414
_diffrn_measurement_device_type 'CrystalLogic kappa goniometer; Rigaku Saturn 724+ CCD area detector'
_diffrn_measurement_method \w
_diffrn_radiation_monochromator 'silicon double crystal'
_diffrn_radiation_source 'Diamond Light Source Beamline I19'
_diffrn_radiation_type synchrotron
_diffrn_radiation_wavelength 0.6889
_diffrn_reflns_av_R_equivalents 0.056
_diffrn_reflns_av_sigmaI/netI 0.069
_diffrn_reflns_limit_h_max 8
_diffrn_reflns_limit_h_min -10
_diffrn_reflns_limit_k_max 12
_diffrn_reflns_limit_k_min -13
_diffrn_reflns_limit_l_max 11
_diffrn_reflns_limit_l_min -12
_diffrn_reflns_number 3826
_diffrn_reflns_theta_full 27.50
_diffrn_reflns_theta_max 29.82
_diffrn_reflns_theta_min 2.35
_exptl_absorpt_coefficient_mu 8.662
_exptl_absorpt_correction_T_max 1.000
_exptl_absorpt_correction_T_min 0.577
_exptl_absorpt_correction_type multi-scan
_exptl_absorpt_process_details
;
CrysAlisPro, Oxford Diffraction Ltd.,
Version 1.171.34.40 (release 27-08-2010 CrysAlis171 .NET)
(compiled Aug 27 2010,11:50:40)
Empirical absorption correction using spherical harmonics,
 implemented in SCALE3 ABSPACK scaling algorithm.
;
_exptl_crystal_colour red
_exptl_crystal_density_diffrn 3.617
_exptl_crystal_description needle
_exptl_crystal_F_000 992
_exptl_crystal_size_max 0.17
_exptl_crystal_size_mid 0.04
_exptl_crystal_size_min 0.02
_refine_diff_density_max 1.12
_refine_diff_density_min -1.03
_refine_ls_abs_structure_details 'Flack H D (1983), Acta Cryst. A39, 876-881'
_refine_ls_abs_structure_Flack -0.04(11)
_refine_ls_extinction_method none
_refine_ls_goodness_of_fit_ref 1.13
_refine_ls_hydrogen_treatment constr
_refine_ls_matrix_type full
_refine_ls_number_parameters 109
_refine_ls_number_reflns 1230
_refine_ls_number_restraints 102
_refine_ls_restrained_S_all 1.10
_refine_ls_R_factor_all 0.0779
_refine_ls_R_factor_gt 0.0617
_refine_ls_shift/su_max 0.000
_refine_ls_shift/su_mean 0.000
_refine_ls_structure_factor_coef Fsqd
_refine_ls_weighting_details 'calc w=1/[\s^2^(Fo^2^)+(0.047P)^2^+11.98P] where P=(Fo^2^+2Fc^2^)/3'
_refine_ls_weighting_scheme calc
_refine_ls_wR_factor_gt 0.124
_refine_ls_wR_factor_ref 0.137
_reflns_number_gt 1004
_reflns_number_total 1231
_reflns_threshold_expression >2sigma(I)
_cod_data_source_file xk5015sup1.cif
_cod_data_source_block cmpd_5_66.0_kbar
_cod_database_code 2105925
_cod_database_fobs_code 2105925

loop_
_symmetry_equiv_pos_as_xyz
'x, y, z'
'-x+1/2, -y, z+1/2'
'-x, y+1/2, -z+1/2'
'x+1/2, -y+1/2, -z'

loop_
_atom_site_type_symbol
_atom_site_label
_atom_site_fract_x
_atom_site_fract_y
_atom_site_fract_z
_atom_site_U_iso_or_equiv
_atom_site_adp_type
_atom_site_calc_flag
_atom_site_refinement_flags
_atom_site_occupancy
_atom_site_symmetry_multiplicity
Pd Pd1 0.9048(2) 0.12616(18) 0.60445(18) 0.0391(5) Uani d U 1 1
I I1 0.7310(2) 0.25492(14) 0.74340(17) 0.0475(5) Uani d U 1 1
I I2 1.16709(18) 0.07180(14) 0.74355(17) 0.0422(4) Uani d U 1 1
S S1 0.6910(8) -0.0938(6) 0.6099(6) 0.0436(13) Uani d DU 1 1
S S4 0.6816(7) 0.1847(5) 0.4852(6) 0.0374(11) Uani d DU 1 1
S S7 1.0499(7) 0.0297(5) 0.4648(6) 0.0379(11) Uani d DU 1 1
C C2 0.524(3) -0.0420(16) 0.5079(17) 0.046(3) Uani d DU 1 1
H H2A 0.5719 -0.0619 0.4360 0.055 Uiso calc R 1 1
H H2B 0.4044 -0.0827 0.5178 0.055 Uiso calc R 1 1
C C3 0.485(2) 0.0872(14) 0.511(2) 0.042(3) Uani d DU 1 1
H H3A 0.4338 0.1057 0.5826 0.050 Uiso calc R 1 1
H H3B 0.3868 0.1038 0.4577 0.050 Uiso calc R 1 1
C C5 0.768(3) 0.1402(18) 0.3517(11) 0.039(3) Uani d DU 1 1
H H5A 0.6595 0.1312 0.3032 0.046 Uiso calc R 1 1
H H5B 0.8465 0.2016 0.3223 0.046 Uiso calc R 1 1
C C6 0.881(3) 0.0283(17) 0.3514(15) 0.037(3) Uani d DU 1 1
H H6A 0.9483 0.0205 0.2826 0.044 Uiso calc R 1 1
H H6B 0.7956 -0.0374 0.3589 0.044 Uiso calc R 1 1
C C8 1.046(2) -0.1201(12) 0.510(2) 0.039(2) Uani d DU 1 1
H H8A 1.1146 -0.1657 0.4563 0.047 Uiso calc R 1 1
H H8C 1.1177 -0.1245 0.5779 0.047 Uiso calc R 1 1
C C9 0.857(2) -0.1785(15) 0.529(2) 0.043(3) Uani d DU 1 1
H H9C 0.8788 -0.2518 0.5662 0.051 Uiso calc R 1 1
H H9A 0.7994 -0.1954 0.4590 0.051 Uiso calc R 1 1

loop_
_atom_site_aniso_label
_atom_site_aniso_U_11
_atom_site_aniso_U_22
_atom_site_aniso_U_33
_atom_site_aniso_U_12
_atom_site_aniso_U_13
_atom_site_aniso_U_23
Pd1 0.0401(8) 0.0402(14) 0.0371(17) 0.0012(8) -0.0057(9) -0.0023(7)
I1 0.0649(9) 0.0383(13) 0.0393(15) 0.0018(7) -0.0025(10) -0.0013(7)
I2 0.0425(7) 0.0458(13) 0.0382(15) 0.0004(6) -0.0038(9) 0.0029(7)
S1 0.049(2) 0.041(3) 0.041(5) -0.003(2) 0.002(2) -0.0008(18)
S4 0.036(2) 0.037(3) 0.040(3) 0.006(2) -0.002(2) -0.0051(19)
S7 0.034(2) 0.038(4) 0.042(3) 0.0031(19) -0.005(2) 0.0008(19)
C2 0.045(5) 0.044(5) 0.048(8) -0.005(3) -0.004(5) -0.004(5)
C3 0.038(4) 0.045(5) 0.043(7) 0.000(4) -0.003(4) -0.007(5)
C5 0.042(5) 0.038(7) 0.036(3) 0.009(5) -0.004(4) -0.002(5)
C6 0.041(6) 0.034(7) 0.035(4) 0.006(5) -0.002(4) 0.000(4)
C8 0.044(5) 0.038(4) 0.034(7) 0.003(5) -0.005(5) 0.002(4)
C9 0.052(5) 0.038(3) 0.038(8) -0.001(4) 0.002(5) 0.002(4)

loop_
_atom_type_symbol
_atom_type_description
_atom_type_scat_dispersion_real
_atom_type_scat_dispersion_imag
_atom_type_scat_source
C C 0.0033 0.0016 'International Tables Vol C Tables 4.2.6.8 and 6.1.1.4'
H H 0.0000 0.0000 'International Tables Vol C Tables 4.2.6.8 and 6.1.1.4'
S S 0.1246 0.1234 'International Tables Vol C Tables 4.2.6.8 and 6.1.1.4'
Pd Pd -0.9988 1.0072 'International Tables Vol C Tables 4.2.6.8 and 6.1.1.4'
I I -0.4742 1.8119 'International Tables Vol C Tables 4.2.6.8 and 6.1.1.4'

loop_
_geom_angle_atom_site_label_1
_geom_angle_atom_site_label_2
_geom_angle_atom_site_label_3
_geom_angle_site_symmetry_3
_geom_angle
S4 Pd1 S7 . 88.5(2)
S4 Pd1 I1 . 85.53(17)
S7 Pd1 I1 . 172.61(19)
S4 Pd1 I2 . 176.54(18)
S7 Pd1 I2 . 93.07(16)
I1 Pd1 I2 . 92.63(9)
S4 Pd1 S1 . 85.2(2)
S7 Pd1 S1 . 80.0(2)
I1 Pd1 S1 . 103.84(15)
I2 Pd1 S1 . 98.11(16)
S4 Pd1 S4 4_556 89.97(10)
S7 Pd1 S4 4_556 78.4(2)
I1 Pd1 S4 4_556 97.21(13)
I2 Pd1 S4 4_556 87.35(13)
S1 Pd1 S4 4_556 157.9(2)
Pd1 I1 I2 3_756 120.25(8)
C9 S1 C2 . 102.9(12)
C9 S1 Pd1 . 97.0(6)
C2 S1 Pd1 . 91.9(7)
C3 S4 C5 . 103.7(12)
C3 S4 Pd1 . 103.6(8)
C5 S4 Pd1 . 105.4(7)
C8 S7 C6 . 102.3(10)
C8 S7 Pd1 . 103.3(8)
C6 S7 Pd1 . 106.3(7)
C3 C2 S1 . 115.0(14)
C3 C2 H2A . 108.5
S1 C2 H2A . 108.5
C3 C2 H2B . 108.5
S1 C2 H2B . 108.5
H2A C2 H2B . 107.5
C2 C3 S4 . 118.0(14)
C2 C3 H3A . 107.8
S4 C3 H3A . 107.8
C2 C3 H3B . 107.8
S4 C3 H3B . 107.8
H3A C3 H3B . 107.1
C6 C5 S4 . 114.7(13)
C6 C5 H5A . 108.6
S4 C5 H5A . 108.6
C6 C5 H5B . 108.6
S4 C5 H5B . 108.6
H5A C5 H5B . 107.6
C5 C6 S7 . 109.4(12)
C5 C6 H6A . 109.8
S7 C6 H6A . 109.8
C5 C6 H6B . 109.8
S7 C6 H6B . 109.8
H6A C6 H6B . 108.2
C9 C8 S7 . 118.9(13)
C9 C8 H8A . 107.6
S7 C8 H8A . 107.6
C9 C8 H8C . 107.6
S7 C8 H8C . 107.6
H8A C8 H8C . 107.0
C8 C9 S1 . 114.4(13)
C8 C9 H9C . 108.7
S1 C9 H9C . 108.7
C8 C9 H9A . 108.7
S1 C9 H9A . 108.7
H9C C9 H9A . 107.6

loop_
_geom_bond_atom_site_label_1
_geom_bond_atom_site_label_2
_geom_bond_site_symmetry_2
_geom_bond_distance
Pd1 S4 . 2.247(6)
Pd1 S7 . 2.279(7)
Pd1 I1 . 2.566(3)
Pd1 I2 . 2.588(3)
Pd1 S1 . 2.951(7)
Pd1 S4 4_556 3.124(6)
I1 I2 3_756 3.728(3)
S1 C9 . 1.813(9)
S1 C2 . 1.816(9)
S4 C3 . 1.810(9)
S4 C5 . 1.813(9)
S7 C8 . 1.815(9)
S7 C6 . 1.828(9)
C2 C3 . 1.515(10)
C2 H2A . 0.9700
C2 H2B . 0.9700
C3 H3A . 0.9700
C3 H3B . 0.9700
C5 C6 . 1.518(10)
C5 H5A . 0.9700
C5 H5B . 0.9700
C6 H6A . 0.9700
C6 H6B . 0.9700
C8 C9 . 1.512(10)
C8 H8A . 0.9700
C8 H8C . 0.9700
C9 H9C . 0.9700
C9 H9A . 0.9700
